data_2213960
loop_
_publ_author_name
'Tr\'avn\'i\<cek, Zden\<ek'
'Marek, Jarom\'ir'
'\<Cerm\'akov\'a, \<S\'arka'

_publ_contact_author_address
;
Laboratory of Functional Genomics and Proteomics
Institute of Experimental Biology
Faculty of Science
Masaryk University
Kamenice 5/A2
CZ-625 00 Brno
Czech Republic
;
_publ_contact_author_email marek@chemi.muni.cz
_publ_contact_author_fax '+420 549492654'
_publ_contact_author_name 'Jaromir Marek'
_publ_contact_author_phone '+420 549495740'
_publ_section_title
;(\m~3~-Trithiocyanurato-\k^6^<i>N</i>^1^,<i>S</i>^2^:<i>N</i>^3^,<i>S</i>^4^:<i>N</i>^5^,<i>S</i>^6^)tris[(<i>N</i>,<i>N</i>,<i>N</i>',<i>N</i>'',<i>N</i>''-pentamethyldiethylenetriamine-\k^3^<i>N</i>,<i>N</i>',<i>N</i>'')copper(II)]
 tris(perchlorate)
;
_journal_coeditor_code SI2015
_journal_date_accepted 2007-05-15
_journal_date_recd_electronic 2007-05-03
_journal_issue 6
_journal_name_full 'Acta Crystallographica Section E'
_journal_page_first m1742
_journal_page_last m1743
_journal_paper_category QM
_journal_paper_doi 10.1107/S1600536807024026
_journal_volume 63
_journal_year 2007
_chemical_formula_iupac '[Cu3 (C9 H23 N3)3 (C3 N3 S3)] (Cl O4)3'
_chemical_formula_moiety 'C30 H69 Cu3 N12 S3, 3(Cl O4)'
_chemical_formula_sum 'C30 H69 Cl3 Cu3 N12 O12 S3'
_chemical_formula_weight 1183.12
_chemical_name_systematic
;
(\m~3~-Trithiocyanurato-\k^6^<i>N^1^</i>,<i>S^2^</i>:<i>N^3^</i>,<i>S^4^</i>:
<i>N^5^</i>,<i>S^6^</i>)tris[(<i>N</i>,<i>N</i>,<i>N'</i>,<i>N''</i>,\
<i>N''</i>-
pentamethyldiethylenetriamine-\k^3^<i>N</i>,<i>N'</i>,<i>N''</i>)copper(II)]
tris(perchlorate)
;
_space_group_IT_number 198
_symmetry_cell_setting cubic
_symmetry_space_group_name_Hall 'P 2ac 2ab 3'
_symmetry_space_group_name_H-M 'P 21 3'
_atom_sites_solution_hydrogens geom
_atom_sites_solution_primary direct
_atom_sites_solution_secondary difmap
_audit_creation_method SHELXL-97
_cell_angle_alpha 90.
_cell_angle_beta 90.
_cell_angle_gamma 90.
_cell_formula_units_Z 4
_cell_length_a 17.3590(4)
_cell_length_b 17.3590(4)
_cell_length_c 17.3590(4)
_cell_measurement_reflns_used 29540
_cell_measurement_temperature 120(2)
_cell_measurement_theta_max 31.8469
_cell_measurement_theta_min 2.6170
_cell_volume 5230.9(2)
_computing_cell_refinement 'CrysAlis RED (Oxford Diffraction, 2006)'
_computing_data_collection 'CrysAlis CCD (Oxford Diffraction, 2006)'
_computing_data_reduction 'CrysAlis RED'
_computing_molecular_graphics
;
VMD 1.8.5 (Humphrey <i>et al.</i>,  1996) and
DIAMOND (Brandenburg, 2006)
;
_computing_publication_material
;
SHELXL97 (Sheldrick, 1997),
PLATON (Spek, 2003),
PARST (Nardelli, 1995) and
DIAMOND (Brandenburg, 2006)
;
_computing_structure_refinement 'SHELXL97 (Sheldrick, 1997)'
_computing_structure_solution 'SHELXS97 (Sheldrick, 1990)'
_diffrn_ambient_temperature 120(2)
_diffrn_detector_area_resol_mean 8.3611
_diffrn_measured_fraction_theta_full 0.998
_diffrn_measured_fraction_theta_max 0.998
_diffrn_measurement_device_type 'Oxford Diffraction Xcalibur2 + CCD'
_diffrn_measurement_method 'rotation method, \w--scan'
_diffrn_radiation_monochromator 'Enhance (Oxford Diffraction)'
_diffrn_radiation_source 'fine-focus sealed tube'
_diffrn_radiation_type MoK\a
_diffrn_radiation_wavelength 0.71073
_diffrn_reflns_av_R_equivalents 0.0947
_diffrn_reflns_av_sigmaI/netI 0.0468
_diffrn_reflns_limit_h_max 21
_diffrn_reflns_limit_h_min -21
_diffrn_reflns_limit_k_max 21
_diffrn_reflns_limit_k_min -14
_diffrn_reflns_limit_l_max 21
_diffrn_reflns_limit_l_min -21
_diffrn_reflns_number 38778
_diffrn_reflns_theta_full 26.04
_diffrn_reflns_theta_max 26.04
_diffrn_reflns_theta_min 2.62
_diffrn_standards_number 0
_exptl_absorpt_coefficient_mu 1.543
_exptl_absorpt_correction_T_max 0.6800
_exptl_absorpt_correction_T_min 0.5677
_exptl_absorpt_correction_type multi-scan
_exptl_absorpt_process_details
;
(CrysAlis RED; Oxford Diffraction, 2006)
;
_exptl_crystal_colour blue
_exptl_crystal_density_diffrn 1.502
_exptl_crystal_density_method 'not measured'
_exptl_crystal_description prism
_exptl_crystal_F_000 2460
_exptl_crystal_size_max 0.35
_exptl_crystal_size_mid 0.3
_exptl_crystal_size_min 0.25
_refine_diff_density_max 0.413
_refine_diff_density_min -0.377
_refine_ls_abs_structure_details 'Flack (1983), 1556 Friedel pairs'
_refine_ls_abs_structure_Flack -0.050(15)
_refine_ls_extinction_method none
_refine_ls_goodness_of_fit_ref 1.099
_refine_ls_hydrogen_treatment constr
_refine_ls_matrix_type full
_refine_ls_number_parameters 213
_refine_ls_number_reflns 3460
_refine_ls_number_restraints 53
_refine_ls_restrained_S_all 1.090
_refine_ls_R_factor_all 0.0539
_refine_ls_R_factor_gt 0.0336
_refine_ls_shift/su_max 0.001
_refine_ls_shift/su_mean 0.000
_refine_ls_structure_factor_coef Fsqd
_refine_ls_weighting_details 'calc w=1/[\s^2^(Fo^2^)+(0.0325P)^2^+1.0000P] where P=(Fo^2^+2Fc^2^)/3'
_refine_ls_weighting_scheme calc
_refine_ls_wR_factor_gt 0.0631
_refine_ls_wR_factor_ref 0.0723
_reflns_number_gt 2802
_reflns_number_total 3461
_reflns_threshold_expression >2sigma(I)
_cod_data_source_file si2015.cif
_cod_data_source_block I
_cod_depositor_comments
;
The following automatic conversions were performed:
'_geom_bond_publ_flag' value 'Y' changed to 'y' according to
'/home/saulius/struct/CIF-dictionaries/cif_core.dic' dictionary named
'cif_core.dic' version 2.4.1 from 2010-06-29 (8
times).

'_geom_angle_publ_flag' value 'Y' changed to 'y' according to
'/home/saulius/struct/CIF-dictionaries/cif_core.dic' dictionary named
'cif_core.dic' version 2.4.1 from 2010-06-29 (5
times).

'_geom_hbond_publ_flag' value 'Y' changed to 'y' according to
'/home/saulius/struct/CIF-dictionaries/cif_core.dic' dictionary named
'cif_core.dic' version 2.4.1 from 2010-06-29 (16 times).

Automatic conversion script
Id: cif_fix_enum 1527 2010-12-29 10:47:43Z saulius 

The following automatic conversions were performed:

'_geom_bond_publ_flag' value 'Y' changed to 'y' according to
/home/saulius/struct/CIF-dictionaries/cif_core.dic dictionary named
'cif_core.dic' version 2.4.1 from 2010-06-29 (8
times).

'_geom_angle_publ_flag' value 'Y' changed to 'y' according
to /home/saulius/struct/CIF-dictionaries/cif_core.dic dictionary
named 'cif_core.dic' version 2.4.1 from 2010-06-29 (5
times).

'_geom_hbond_publ_flag' value 'Y' changed to 'y' according
to /home/saulius/struct/CIF-dictionaries/cif_core.dic dictionary
named 'cif_core.dic' version 2.4.1 from 2010-06-29 (16 times).

Automatic conversion script
Id: cif_fix_values 1715 2011-07-08 13:25:40Z adriana 
;
_cod_database_code 2213960
_cod_database_fobs_code 2213960

loop_
_symmetry_equiv_pos_as_xyz
'x, y, z'
'-x+1/2, -y, z+1/2'
'-x, y+1/2, -z+1/2'
'x+1/2, -y+1/2, -z'
'z, x, y'
'z+1/2, -x+1/2, -y'
'-z+1/2, -x, y+1/2'
'-z, x+1/2, -y+1/2'
'y, z, x'
'-y, z+1/2, -x+1/2'
'y+1/2, -z+1/2, -x'
'-y+1/2, -z, x+1/2'

loop_
_atom_site_type_symbol
_atom_site_label
_atom_site_fract_x
_atom_site_fract_y
_atom_site_fract_z
_atom_site_U_iso_or_equiv
_atom_site_adp_type
_atom_site_calc_flag
_atom_site_refinement_flags
_atom_site_occupancy
_atom_site_disorder_assembly
_atom_site_disorder_group
Cu Cu 0.19495(2) 0.58035(2) 0.52012(2) 0.01962(11) Uani d . 1 . .
Cl Cl1 0.06784(5) 0.93216(5) 0.43216(5) 0.0264(4) Uani d S 1 . .
Cl Cl2 0.20500(5) 0.29500(5) 0.70500(5) 0.0288(4) Uani d S 1 . .
Cl Cl3 0.15427(6) 0.15427(6) 0.15427(6) 0.0304(4) Uani d S 1 . .
O O1 0.02855(15) 0.86131(14) 0.41485(18) 0.0390(7) Uani d . 1 . .
O O2 0.02011(16) 0.97989(16) 0.47989(16) 0.0502(14) Uani d S 1 . .
O O3 0.26501(16) 0.34143(16) 0.73923(16) 0.0351(7) Uani d . 1 . .
O O4 0.15686(15) 0.34314(15) 0.65686(15) 0.0336(11) Uani d S 1 . .
O O5 0.17414(18) 0.11298(17) 0.22363(16) 0.0433(8) Uani d . 1 . .
O O6 0.10716(18) 0.10716(18) 0.10716(18) 0.0575(16) Uani d S 1 . .
S S 0.18225(6) 0.46540(5) 0.43600(6) 0.0289(2) Uani d . 1 A .
N N1 0.10373(16) 0.50747(17) 0.55558(17) 0.0210(7) Uani d . 1 A .
N N2 0.26446(17) 0.57110(19) 0.61687(17) 0.0262(7) Uani d . 1 A .
N N3 0.28906(19) 0.63870(18) 0.47013(18) 0.0297(8) Uani d D 1 A .
C C1 0.1078(2) 0.4533(2) 0.4988(2) 0.0222(8) Uani d . 1 . .
C C2 0.3432(2) 0.5844(3) 0.5876(3) 0.0423(11) Uani d . 1 . .
H H2A 0.3615 0.5375 0.5609 0.051 Uiso calc R 1 A .
H H2B 0.3782 0.5945 0.6314 0.051 Uiso calc R 1 . .
C C3 0.3456(2) 0.6511(3) 0.5331(2) 0.0359(10) Uani d . 1 A .
H H3A 0.3331 0.6993 0.5610 0.043 Uiso calc R 1 . .
H H3B 0.3980 0.6563 0.5112 0.043 Uiso calc R 1 . .
N N4 0.1269(4) 0.6697(5) 0.4766(4) 0.0233(11) Uani d PDU 0.792(6) A 1
C C4 0.2575(5) 0.7153(4) 0.4453(3) 0.0280(19) Uani d PDU 0.792(6) A 1
H H4A 0.2901 0.7369 0.4037 0.034 Uiso calc PR 0.792(6) A 1
H H4B 0.2585 0.7516 0.4893 0.034 Uiso calc PR 0.792(6) A 1
C C5 0.1761(3) 0.7064(3) 0.4167(3) 0.0310(13) Uani d PDU 0.792(6) A 1
H H5A 0.1548 0.7577 0.4034 0.037 Uiso calc PR 0.792(6) A 1
H H5B 0.1758 0.6744 0.3695 0.037 Uiso calc PR 0.792(6) A 1
C C9 0.1072(4) 0.7230(3) 0.5388(4) 0.0352(17) Uani d PDU 0.792(6) A 1
H H9A 0.1546 0.7439 0.5613 0.053 Uiso calc PR 0.792(6) A 1
H H9B 0.0780 0.6956 0.5785 0.053 Uiso calc PR 0.792(6) A 1
H H9C 0.0760 0.7653 0.5182 0.053 Uiso calc PR 0.792(6) A 1
C C10 0.0541(3) 0.6435(3) 0.4398(3) 0.0379(15) Uani d PDU 0.792(6) A 1
H H10A 0.0292 0.6872 0.4142 0.057 Uiso calc PR 0.792(6) A 1
H H10B 0.0196 0.6226 0.4792 0.057 Uiso calc PR 0.792(6) A 1
H H10C 0.0656 0.6034 0.4017 0.057 Uiso calc PR 0.792(6) A 1
N N4A 0.1346(17) 0.673(2) 0.4844(15) 0.0233(11) Uani d PDU 0.208(6) A 2
C C4A 0.260(2) 0.7058(18) 0.4241(18) 0.0280(19) Uani d PDU 0.208(6) A 2
H H4A1 0.2429 0.6892 0.3722 0.034 Uiso calc PR 0.208(6) A 2
H H4A2 0.2997 0.7460 0.4186 0.034 Uiso calc PR 0.208(6) A 2
C C5A 0.1920(12) 0.7356(11) 0.4703(12) 0.0310(13) Uani d PDU 0.208(6) A 2
H H5A1 0.2106 0.7559 0.5203 0.037 Uiso calc PR 0.208(6) A 2
H H5A2 0.1670 0.7783 0.4421 0.037 Uiso calc PR 0.208(6) A 2
C C9A 0.0754(16) 0.7019(16) 0.5375(17) 0.0352(17) Uani d PDU 0.208(6) A 2
H H9A1 0.0987 0.7121 0.5879 0.053 Uiso calc PR 0.208(6) A 2
H H9A2 0.0348 0.6630 0.5432 0.053 Uiso calc PR 0.208(6) A 2
H H9A3 0.0532 0.7495 0.5170 0.053 Uiso calc PR 0.208(6) A 2
C C10A 0.0956(13) 0.6583(13) 0.4096(14) 0.0379(15) Uani d PDU 0.208(6) A 2
H H10D 0.0762 0.7069 0.3885 0.057 Uiso calc PR 0.208(6) A 2
H H10E 0.0524 0.6228 0.4176 0.057 Uiso calc PR 0.208(6) A 2
H H10F 0.1324 0.6354 0.3735 0.057 Uiso calc PR 0.208(6) A 2
C C6 0.2592(3) 0.4946(3) 0.6536(3) 0.0447(12) Uani d . 1 . .
H H6A 0.2648 0.4545 0.6143 0.067 Uiso calc R 1 A .
H H6B 0.2090 0.4893 0.6788 0.067 Uiso calc R 1 . .
H H6C 0.3002 0.4893 0.6920 0.067 Uiso calc R 1 . .
C C7 0.2447(2) 0.6301(3) 0.6766(2) 0.0417(11) Uani d . 1 . .
H H7A 0.2795 0.6246 0.7207 0.063 Uiso calc R 1 A .
H H7B 0.1914 0.6226 0.6935 0.063 Uiso calc R 1 . .
H H7C 0.2503 0.6818 0.6545 0.063 Uiso calc R 1 . .
C C8 0.3237(3) 0.5950(2) 0.4064(2) 0.0430(11) Uani d . 1 . .
H H8A 0.2849 0.5858 0.3665 0.064 Uiso calc R 1 A .
H H8B 0.3429 0.5455 0.4257 0.064 Uiso calc R 1 . .
H H8C 0.3666 0.6245 0.3845 0.064 Uiso calc R 1 . .

loop_
_atom_site_aniso_label
_atom_site_aniso_U_11
_atom_site_aniso_U_22
_atom_site_aniso_U_33
_atom_site_aniso_U_12
_atom_site_aniso_U_13
_atom_site_aniso_U_23
Cu 0.0182(2) 0.0188(2) 0.0218(2) -0.00134(19) -0.00067(19) 0.0043(2)
Cl1 0.0264(4) 0.0264(4) 0.0264(4) -0.0045(4) -0.0045(4) 0.0045(4)
Cl2 0.0288(4) 0.0288(4) 0.0288(4) -0.0013(4) 0.0013(4) -0.0013(4)
Cl3 0.0304(4) 0.0304(4) 0.0304(4) 0.0034(5) 0.0034(5) 0.0034(5)
O1 0.0327(16) 0.0213(14) 0.0630(19) -0.0087(13) -0.0155(16) 0.0091(15)
O2 0.0502(14) 0.0502(14) 0.0502(14) 0.0107(16) 0.0107(16) -0.0107(16)
O3 0.0312(15) 0.0408(17) 0.0331(16) -0.0108(14) -0.0046(13) -0.0004(14)
O4 0.0336(11) 0.0336(11) 0.0336(11) 0.0049(13) -0.0049(13) 0.0049(13)
O5 0.0482(19) 0.0508(19) 0.0309(16) 0.0163(16) 0.0076(14) 0.0168(14)
O6 0.0575(16) 0.0575(16) 0.0575(16) -0.0089(17) -0.0089(17) -0.0089(17)
S 0.0283(5) 0.0250(5) 0.0333(6) -0.0017(4) 0.0108(4) -0.0013(4)
N1 0.0197(16) 0.0210(16) 0.0222(16) 0.0015(13) 0.0019(13) -0.0016(13)
N2 0.0203(16) 0.0294(18) 0.0291(18) 0.0009(15) 0.0012(14) 0.0085(15)
N3 0.035(2) 0.0268(17) 0.0276(18) -0.0007(15) -0.0019(16) 0.0042(15)
C1 0.023(2) 0.0214(19) 0.022(2) 0.0035(16) 0.0009(16) 0.0034(16)
C2 0.021(2) 0.068(3) 0.037(2) -0.004(2) -0.004(2) 0.013(3)
C3 0.027(2) 0.045(3) 0.035(2) -0.011(2) -0.0054(19) 0.009(2)
N4 0.026(2) 0.0246(19) 0.020(2) 0.0019(16) -0.0016(19) 0.0021(18)
C4 0.033(2) 0.025(3) 0.026(4) -0.005(2) 0.001(3) 0.006(3)
C5 0.038(3) 0.025(3) 0.030(3) 0.004(2) 0.008(3) 0.005(2)
C9 0.048(5) 0.028(4) 0.029(3) 0.013(3) -0.001(3) -0.001(3)
C10 0.027(3) 0.037(3) 0.049(4) 0.003(3) -0.013(3) 0.006(3)
N4A 0.026(2) 0.0246(19) 0.020(2) 0.0019(16) -0.0016(19) 0.0021(18)
C4A 0.033(2) 0.025(3) 0.026(4) -0.005(2) 0.001(3) 0.006(3)
C5A 0.038(3) 0.025(3) 0.030(3) 0.004(2) 0.008(3) 0.005(2)
C9A 0.048(5) 0.028(4) 0.029(3) 0.013(3) -0.001(3) -0.001(3)
C10A 0.027(3) 0.037(3) 0.049(4) 0.003(3) -0.013(3) 0.006(3)
C6 0.039(3) 0.046(3) 0.049(3) 0.002(2) -0.010(2) 0.022(2)
C7 0.035(3) 0.065(3) 0.025(2) -0.004(2) -0.001(2) 0.000(2)
C8 0.050(3) 0.035(2) 0.044(3) -0.006(2) 0.010(2) -0.002(2)

loop_
_atom_type_symbol
_atom_type_description
_atom_type_scat_dispersion_real
_atom_type_scat_dispersion_imag
_atom_type_scat_source
C C 0.0033 0.0016 'International Tables Vol C Tables 4.2.6.8 and 6.1.1.4'
H H 0.0000 0.0000 'International Tables Vol C Tables 4.2.6.8 and 6.1.1.4'
N N 0.0061 0.0033 'International Tables Vol C Tables 4.2.6.8 and 6.1.1.4'
O O 0.0106 0.0060 'International Tables Vol C Tables 4.2.6.8 and 6.1.1.4'
S S 0.1246 0.1234 'International Tables Vol C Tables 4.2.6.8 and 6.1.1.4'
Cl Cl 0.1484 0.1585 'International Tables Vol C Tables 4.2.6.8 and 6.1.1.4'
Cu Cu 0.3201 1.2651 'International Tables Vol C Tables 4.2.6.8 and 6.1.1.4'

loop_
_geom_angle_atom_site_label_1
_geom_angle_atom_site_label_2
_geom_angle_atom_site_label_3
_geom_angle_site_symmetry_1
_geom_angle_site_symmetry_3
_geom_angle
_geom_angle_publ_flag
N4A Cu N2 . . 127.7(7) ?
N4A Cu N4 . . 5.2(8) ?
N4A Cu N3 . . 83.8(7) ?
N2 Cu N3 . . 85.39(12) ?
N4 Cu N3 . . 86.1(2) ?
N4A Cu N1 . . 100.2(6) ?
N2 Cu N1 . . 98.82(12) ?
N4 Cu N1 . . 97.22(19) ?
N1 Cu S . . 67.95(8) y
N1 Cu N3 . . 170.23(12) y
N2 Cu N4 . . 132.8(2) y
N4A Cu S . . 114.5(7) ?
N2 Cu S . . 117.75(10) y
N4 Cu S . . 109.46(18) y
N3 Cu S . . 102.29(9) ?
O2 Cl1 O1 . 7_564 109.91(14) ?
O2 Cl1 O1 . . 109.91(14) ?
O1 Cl1 O1 7_564 . 109.03(14) ?
O2 Cl1 O1 . 10_655 109.91(14) ?
O1 Cl1 O1 7_564 10_655 109.03(14) ?
O1 Cl1 O1 . 10_655 109.03(14) ?
O3 Cl2 O3 . 6_456 109.57(12) ?
O3 Cl2 O3 . 12_565 109.57(12) ?
O3 Cl2 O3 6_456 12_565 109.57(12) ?
O3 Cl2 O4 . . 109.37(12) ?
O3 Cl2 O4 6_456 . 109.37(12) ?
O3 Cl2 O4 12_565 . 109.37(13) ?
O6 Cl3 O5 . 9 109.45(15) ?
O6 Cl3 O5 . 5 109.45(15) ?
O5 Cl3 O5 9 5 109.49(15) ?
O6 Cl3 O5 . . 109.45(15) ?
O5 Cl3 O5 9 . 109.49(15) ?
O5 Cl3 O5 5 . 109.49(15) ?
C1 S Cu . . 77.88(13) ?
C1 N1 C1 12_565 . 117.9(3) ?
C1 N1 Cu 12_565 . 142.5(3) ?
C1 N1 Cu . . 99.4(2) ?
C6 N2 C2 . . 110.3(3) ?
C6 N2 C7 . . 107.6(3) ?
C2 N2 C7 . . 110.1(3) ?
C6 N2 Cu . . 112.5(3) ?
C2 N2 Cu . . 104.3(2) ?
C7 N2 Cu . . 112.0(2) ?
C8 N3 C3 . . 111.0(3) ?
C8 N3 C4 . . 113.0(3) ?
C3 N3 C4 . . 108.9(4) ?
C8 N3 C4A . . 98.0(12) ?
C3 N3 C4A . . 120.3(18) ?
C8 N3 Cu . . 112.3(2) ?
C3 N3 Cu . . 106.2(2) ?
C4 N3 Cu . . 105.2(4) ?
C4A N3 Cu . . 109.1(13) ?
N1 C1 N1 6_456 . 122.1(3) ?
N1 C1 S 6_456 . 123.3(3) ?
N1 C1 S . . 114.6(3) ?
N2 C2 C3 . . 111.4(3) ?
N2 C2 H2A . . 109.4 ?
C3 C2 H2A . . 109.4 ?
N2 C2 H2B . . 109.4 ?
C3 C2 H2B . . 109.4 ?
H2A C2 H2B . . 108.0 ?
N3 C3 C2 . . 109.6(3) ?
N3 C3 H3A . . 109.8 ?
C2 C3 H3A . . 109.8 ?
N3 C3 H3B . . 109.8 ?
C2 C3 H3B . . 109.8 ?
H3A C3 H3B . . 108.2 ?
C9 N4 C10 . . 108.2(6) ?
C9 N4 C5 . . 112.2(6) ?
C10 N4 C5 . . 108.6(5) ?
C9 N4 Cu . . 109.5(5) ?
C10 N4 Cu . . 114.1(5) ?
C5 N4 Cu . . 104.3(5) ?
N3 C4 C5 . . 110.2(6) ?
N3 C4 H4A . . 109.6 ?
C5 C4 H4A . . 109.6 ?
N3 C4 H4B . . 109.6 ?
C5 C4 H4B . . 109.6 ?
H4A C4 H4B . . 108.1 ?
N4 C5 C4 . . 110.6(5) ?
N4 C5 H5A . . 109.5 ?
C4 C5 H5A . . 109.5 ?
N4 C5 H5B . . 109.5 ?
C4 C5 H5B . . 109.5 ?
H5A C5 H5B . . 108.1 ?
C9A N4A C10A . . 107(3) ?
C9A N4A C5A . . 109(2) ?
C10A N4A C5A . . 107(2) ?
C9A N4A Cu . . 116(2) ?
C10A N4A Cu . . 111(2) ?
C5A N4A Cu . . 106(2) ?
N3 C4A C5A . . 104.3(15) ?
N3 C4A H4A1 . . 110.9 ?
C5A C4A H4A1 . . 110.9 ?
N3 C4A H4A2 . . 110.9 ?
C5A C4A H4A2 . . 110.9 ?
H4A1 C4A H4A2 . . 108.9 ?
N4A C5A C4A . . 111(2) ?
N4A C5A H5A1 . . 109.4 ?
C4A C5A H5A1 . . 109.4 ?
N4A C5A H5A2 . . 109.4 ?
C4A C5A H5A2 . . 109.4 ?
H5A1 C5A H5A2 . . 108.0 ?
N4A C9A H9A1 . . 109.5 ?
N4A C9A H9A2 . . 109.5 ?
H9A1 C9A H9A2 . . 109.5 ?
N4A C9A H9A3 . . 109.5 ?
H9A1 C9A H9A3 . . 109.5 ?
H9A2 C9A H9A3 . . 109.5 ?
N4A C10A H10D . . 109.5 ?
N4A C10A H10E . . 109.5 ?
H10D C10A H10E . . 109.5 ?
N4A C10A H10F . . 109.5 ?
H10D C10A H10F . . 109.5 ?
H10E C10A H10F . . 109.5 ?
N2 C6 H6A . . 109.5 ?
N2 C6 H6B . . 109.5 ?
H6A C6 H6B . . 109.5 ?
N2 C6 H6C . . 109.5 ?
H6A C6 H6C . . 109.5 ?
H6B C6 H6C . . 109.5 ?
N2 C7 H7A . . 109.5 ?
N2 C7 H7B . . 109.5 ?
H7A C7 H7B . . 109.5 ?
N2 C7 H7C . . 109.5 ?
H7A C7 H7C . . 109.5 ?
H7B C7 H7C . . 109.5 ?
N3 C8 H8A . . 109.5 ?
N3 C8 H8B . . 109.5 ?
H8A C8 H8B . . 109.5 ?
N3 C8 H8C . . 109.5 ?
H8A C8 H8C . . 109.5 ?
H8B C8 H8C . . 109.5 ?

loop_
_geom_bond_atom_site_label_1
_geom_bond_atom_site_label_2
_geom_bond_site_symmetry_2
_geom_bond_distance
_geom_bond_publ_flag
Cu N4A . 2.02(4) ?
Cu S . 2.4824(11) y
Cu N1 . 2.118(3) y
Cu N2 . 2.074(3) y
Cu N3 . 2.109(3) y
Cu N4 . 2.091(11) y
Cl1 O2 . 1.435(5) ?
Cl1 O1 7_564 1.438(2) ?
Cl1 O1 . 1.438(2) ?
Cl1 O1 10_655 1.438(2) ?
Cl2 O3 . 1.445(3) ?
Cl2 O3 6_456 1.445(3) ?
Cl2 O3 12_565 1.445(3) ?
Cl2 O4 . 1.447(5) ?
Cl3 O6 . 1.416(6) ?
Cl3 O5 9 1.443(3) ?
Cl3 O5 5 1.443(3) ?
Cl3 O5 . 1.443(3) ?
S C1 . 1.705(4) y
N1 C1 12_565 1.346(4) y
N1 C1 . 1.364(5) y
N2 C6 . 1.475(5) ?
N2 C2 . 1.476(5) ?
N2 C7 . 1.497(5) ?
N3 C8 . 1.470(5) ?
N3 C3 . 1.484(5) ?
N3 C4 . 1.502(6) ?
N3 C4A . 1.503(17) ?
C1 N1 6_456 1.346(4) ?
C2 C3 . 1.497(6) ?
C2 H2A . 0.9900 ?
C2 H2B . 0.9900 ?
C3 H3A . 0.9900 ?
C3 H3B . 0.9900 ?
N4 C9 . 1.463(7) ?
N4 C10 . 1.486(7) ?
N4 C5 . 1.489(8) ?
C4 C5 . 1.507(9) ?
C4 H4A . 0.9900 ?
C4 H4B . 0.9900 ?
C5 H5A . 0.9900 ?
C5 H5B . 0.9900 ?
C9 H9A . 0.9800 ?
C9 H9B . 0.9800 ?
C9 H9C . 0.9800 ?
C10 H10A . 0.9800 ?
C10 H10B . 0.9800 ?
C10 H10C . 0.9800 ?
N4A C9A . 1.467(18) ?
N4A C10A . 1.487(18) ?
N4A C5A . 1.492(18) ?
C4A C5A . 1.512(18) ?
C4A H4A1 . 0.9900 ?
C4A H4A2 . 0.9900 ?
C5A H5A1 . 0.9900 ?
C5A H5A2 . 0.9900 ?
C9A H9A1 . 0.9800 ?
C9A H9A2 . 0.9800 ?
C9A H9A3 . 0.9800 ?
C10A H10D . 0.9800 ?
C10A H10E . 0.9800 ?
C10A H10F . 0.9800 ?
C6 H6A . 0.9800 ?
C6 H6B . 0.9800 ?
C6 H6C . 0.9800 ?
C7 H7A . 0.9800 ?
C7 H7B . 0.9800 ?
C7 H7C . 0.9800 ?
C8 H8A . 0.9800 ?
C8 H8B . 0.9800 ?
C8 H8C . 0.9800 ?

loop_
_geom_hbond_atom_site_label_D
_geom_hbond_atom_site_label_H
_geom_hbond_atom_site_label_A
_geom_hbond_site_symmetry_A
_geom_hbond_distance_DH
_geom_hbond_distance_HA
_geom_hbond_distance_DA
_geom_hbond_angle_DHA
_geom_hbond_publ_flag
C5 H5A O1 . 0.99 2.84 3.713(6) 147.1 .
C5A H5A2 O1 . 0.99 2.84 3.71(2) 146.4 .
C9 H9C O1 . 0.98 2.58 3.501(7) 155.9 y
C3 H3A O5 12_565 0.99 2.55 3.353(5) 137.6 y
C9A H9A3 O1 . 0.98 2.66 3.59(3) 157.0 .
C9A H9A2 N1 . 0.98 2.96 3.42(3) 110.1 .
C10 H10B N1 . 0.98 2.81 3.218(6) 106.0 .
C10A H10D O1 . 0.98 2.84 3.71(2) 148.4 .
C5A H5A2 O1 . 0.99 2.84 3.71(2) 146.4 .
C5A H5A2 O1 . 0.99 2.84 3.71(2) 146.4 .
C9A H9A2 N1 . 0.98 2.96 3.42(3) 110.1 .
C9A H9A3 O1 . 0.98 2.66 3.59(3) 157.0 .
C6 H6C O3 . 0.98 2.76 3.049(5) 97.4 .
C6 H6B O4 . 0.98 2.72 3.174(5) 108.7 .
C6 H6C O3 . 0.98 2.76 3.049(5) 97.4 .
C6 H6B O4 . 0.98 2.72 3.174(5) 108.7 .
C6 H6B N1 . 0.98 2.83 3.198(5) 103.0 .
C6 H6C O3 . 0.98 2.76 3.049(5) 97.4 .
C2 H2B O1 4_566 0.99 2.84 3.354(5) 113.3 .
C3 H3B O1 4_566 0.99 2.62 3.310(5) 126.6 y
C2 H2A O2 4_566 0.99 2.86 3.472(4) 120.9 .
C2 H2A O2 8_656 0.99 2.86 3.472(4) 120.9 .
C2 H2A O2 12_665 0.99 2.86 3.472(4) 120.9 .
C3 H3A O5 7_565 0.99 2.57 3.545(6) 167.7 y
C4 H4B O5 7_565 0.99 2.52 3.502(7) 169.5 y
C7 H7C O5 7_565 0.98 2.64 3.615(6) 171.9 y
C9 H9A O5 7_565 0.98 2.70 3.669(7) 169.7 y
C5A H5A1 O5 7_565 0.99 2.32 3.28(2) 162.9 y
C7 H7C O5 12_565 0.98 2.91 3.543(6) 123.6 .
C4 H4A O3 9 0.99 2.57 3.476(6) 152.5 y
C8 H8C O3 9 0.98 2.91 3.519(5) 121.4 .
C5A H5A2 O1 10_655 0.99 2.47 3.247(18) 134.7 y
C9 H9C O1 10_655 0.98 2.93 3.571(7) 124.0 .
C5 H5B O3 2_564 0.99 2.50 3.350(6) 144.0 y
C10A H10F O3 2_564 0.98 2.96 3.82(3) 147.2 .
C8 H8A O3 2_564 0.98 2.69 3.466(5) 136.6 y
C4A H4A1 O3 2_564 0.99 2.37 3.34(4) 165.6 y
C10 H10B O6 10 0.98 2.68 2.983(6) 98.5 y
C10A H10E O6 10 0.98 2.82 3.64(2) 142.2 .
C10 H10B O6 3 0.98 2.68 2.983(6) 98.5 y
C10A H10E O6 3 0.98 2.82 3.64(2) 142.2 .
C10 H10B O6 8 0.98 2.68 2.983(6) 98.5 y
C10A H10E O6 8 0.98 2.82 3.64(2) 142.2 .

loop_
_geom_torsion_atom_site_label_1
_geom_torsion_atom_site_label_2
_geom_torsion_atom_site_label_3
_geom_torsion_atom_site_label_4
_geom_torsion_site_symmetry_1
_geom_torsion_site_symmetry_4
_geom_torsion
N4A Cu S C1 . . -89.2(7)
N2 Cu S C1 . . 90.77(15)
N4 Cu S C1 . . -87.8(2)
N3 Cu S C1 . . -177.99(15)
N1 Cu S C1 . . 2.27(15)
N4A Cu N1 C1 . 12_565 -65.1(8)
N2 Cu N1 C1 . 12_565 66.0(4)
N4 Cu N1 C1 . 12_565 -69.5(4)
S Cu N1 C1 . 12_565 -177.6(4)
N4A Cu N1 C1 . . 109.6(8)
N2 Cu N1 C1 . . -119.3(2)
N4 Cu N1 C1 . . 105.3(3)
S Cu N1 C1 . . -2.81(18)
N4A Cu N2 C6 . . 143.0(9)
N4 Cu N2 C6 . . 141.2(3)
N3 Cu N2 C6 . . -138.4(3)
N1 Cu N2 C6 . . 32.7(3)
S Cu N2 C6 . . -37.0(3)
N4A Cu N2 C2 . . -97.4(9)
N4 Cu N2 C2 . . -99.3(4)
N3 Cu N2 C2 . . -18.9(3)
N1 Cu N2 C2 . . 152.3(3)
S Cu N2 C2 . . 82.6(3)
N4A Cu N2 C7 . . 21.7(9)
N4 Cu N2 C7 . . 19.8(4)
N3 Cu N2 C7 . . 100.2(3)
N1 Cu N2 C7 . . -88.7(3)
S Cu N2 C7 . . -158.3(2)
N4A Cu N3 C8 . . -118.2(8)
N2 Cu N3 C8 . . 113.1(3)
N4 Cu N3 C8 . . -113.4(3)
S Cu N3 C8 . . -4.3(3)
N4A Cu N3 C3 . . 120.4(8)
N2 Cu N3 C3 . . -8.4(3)
N4 Cu N3 C3 . . 125.1(3)
S Cu N3 C3 . . -125.8(2)
N4A Cu N3 C4 . . 5.0(8)
N2 Cu N3 C4 . . -123.7(3)
N4 Cu N3 C4 . . 9.8(4)
S Cu N3 C4 . . 118.8(3)
N4A Cu N3 C4A . . -10.6(18)
N2 Cu N3 C4A . . -139.4(16)
N4 Cu N3 C4A . . -5.9(16)
S Cu N3 C4A . . 103.2(16)
C1 N1 C1 N1 12_565 6_456 2.1(7)
Cu N1 C1 N1 . 6_456 -174.3(3)
C1 N1 C1 S 12_565 . -179.42(16)
Cu N1 C1 S . . 4.2(3)
Cu S C1 N1 . 6_456 174.8(3)
Cu S C1 N1 . . -3.6(2)
C6 N2 C2 C3 . . 165.3(4)
C7 N2 C2 C3 . . -76.1(4)
Cu N2 C2 C3 . . 44.3(4)
C8 N3 C3 C2 . . -87.9(4)
C4 N3 C3 C2 . . 147.1(4)
C4A N3 C3 C2 . . 158.7(11)
Cu N3 C3 C2 . . 34.4(4)
N2 C2 C3 N3 . . -55.0(5)
N4A Cu N4 C9 . . -39(9)
N2 Cu N4 C9 . . -22.4(5)
N3 Cu N4 C9 . . -102.4(4)
N1 Cu N4 C9 . . 86.8(4)
S Cu N4 C9 . . 155.9(4)
N4A Cu N4 C10 . . -160(10)
N2 Cu N4 C10 . . -143.8(4)
N3 Cu N4 C10 . . 136.1(5)
N1 Cu N4 C10 . . -34.7(5)
S Cu N4 C10 . . 34.4(5)
N4A Cu N4 C5 . . 81(9)
N2 Cu N4 C5 . . 97.9(4)
N3 Cu N4 C5 . . 17.8(4)
N1 Cu N4 C5 . . -153.0(4)
S Cu N4 C5 . . -83.9(4)
C8 N3 C4 C5 . . 86.6(5)
C3 N3 C4 C5 . . -149.6(4)
C4A N3 C4 C5 . . 71(7)
Cu N3 C4 C5 . . -36.2(4)
C9 N4 C5 C4 . . 75.1(8)
C10 N4 C5 C4 . . -165.3(6)
Cu N4 C5 C4 . . -43.3(5)
N3 C4 C5 N4 . . 55.8(7)
N2 Cu N4A C9A . . -60.9(19)
N4 Cu N4A C9A . . 104(10)
N3 Cu N4A C9A . . -140.2(18)
N1 Cu N4A C9A . . 48.8(18)
S Cu N4A C9A . . 119.1(17)
N2 Cu N4A C10A . . 176.5(12)
N4 Cu N4A C10A . . -19(9)
N3 Cu N4A C10A . . 97.2(16)
N1 Cu N4A C10A . . -73.8(16)
S Cu N4A C10A . . -3.5(18)
N2 Cu N4A C5A . . 60.6(19)
N4 Cu N4A C5A . . -135(11)
N3 Cu N4A C5A . . -18.7(15)
N1 Cu N4A C5A . . 170.3(14)
S Cu N4A C5A . . -119.4(14)
C8 N3 C4A C5A . . 153(2)
C3 N3 C4A C5A . . -86(3)
C4 N3 C4A C5A . . -41(5)
Cu N3 C4A C5A . . 36(3)
C9A N4A C5A C4A . . 173(2)
C10A N4A C5A C4A . . -72(3)
Cu N4A C5A C4A . . 47(2)
N3 C4A C5A N4A . . -56(3)
